data_7011426
loop_
_publ_author_name
'Ming-Liang Tong'
'Shao-Liang Zheng'
'Jian-Xin Shi'
'Ye-Xiang Tong'
'Hung Kay Lee'
'Xiao-Ming Chen'

_publ_section_title
;
 Synthesis, crystal structures and properties of six cubane-like
 transition metal complexes of di-2-pyridyl ketone in gem-diol form
;
_journal_issue 8
_journal_name_full 'J. Chem. Soc., Dalton Trans.'
_journal_page_first 1727
_journal_page_last 1734
_journal_paper_doi 10.1039/b111475c
_journal_year 2002
_chemical_formula_sum 'C50 H49 Cd4 Cl N8 O20'
_chemical_formula_weight 1567.02
_chemical_name_systematic
; 
? 
;
_space_group_IT_number 2
_symmetry_cell_setting triclinic
_symmetry_space_group_name_Hall '-P 1'
_symmetry_space_group_name_H-M 'P -1'
_atom_sites_solution_hydrogens geom
_atom_sites_solution_primary direct
_atom_sites_solution_secondary difmap
_audit_creation_method SHELXL-97
_cell_angle_alpha 90.53
_cell_angle_beta 108.10
_cell_angle_gamma 93.940(10)
_cell_formula_units_Z 2
_cell_length_a 13.065(4)
_cell_length_b 14.315(8)
_cell_length_c 16.082(8)
_cell_measurement_reflns_used 25
_cell_measurement_temperature 293(2)
_cell_measurement_theta_max 15
_cell_measurement_theta_min 7
_cell_volume 2851(2)
_computing_cell_refinement 'SHELXTL-Plus (Sheldrick, 1990)'
_computing_data_collection 'SHELXTL-Plus (Sheldrick, 1990)'
_computing_data_reduction 'SHELXTL-Plus (Sheldrick, 1990)'
_computing_molecular_graphics 'Ortep3 for Windows (Farrugia, 1997)'
_computing_publication_material 'SHELXL-97 (Sheldrick, 1997)'
_computing_structure_refinement 'SHELXL-97 (Sheldrick, 1997)'
_computing_structure_solution 'SHELXTL-Plus (Sheldrick, 1990)'
_diffrn_ambient_temperature 293(2)
_diffrn_measured_fraction_theta_full 0.999
_diffrn_measured_fraction_theta_max 0.999
_diffrn_measurement_device_type 'Siemens R3m'
_diffrn_measurement_method '\w scan'
_diffrn_radiation_monochromator graphite
_diffrn_radiation_source 'fine-focus sealed tube'
_diffrn_radiation_type MoK\a
_diffrn_radiation_wavelength 0.71073
_diffrn_reflns_av_R_equivalents 0.0210
_diffrn_reflns_av_sigmaI/netI 0.0627
_diffrn_reflns_limit_h_max 16
_diffrn_reflns_limit_h_min -3
_diffrn_reflns_limit_k_max 17
_diffrn_reflns_limit_k_min -17
_diffrn_reflns_limit_l_max 18
_diffrn_reflns_limit_l_min -19
_diffrn_reflns_number 11227
_diffrn_reflns_theta_full 26.00
_diffrn_reflns_theta_max 26.00
_diffrn_reflns_theta_min 2.09
_diffrn_standards_decay_% 0
_diffrn_standards_interval_count 150
_diffrn_standards_number 2
_exptl_absorpt_coefficient_mu 1.600
_exptl_absorpt_correction_T_max 0.846
_exptl_absorpt_correction_T_min 0.618
_exptl_absorpt_correction_type empirical
_exptl_crystal_colour colorless
_exptl_crystal_density_diffrn 1.826
_exptl_crystal_density_method 'not measured'
_exptl_crystal_description polyhedral
_exptl_crystal_F_000 1548
_exptl_crystal_size_max 0.48
_exptl_crystal_size_mid 0.46
_exptl_crystal_size_min 0.38
_refine_diff_density_max 3.161
_refine_diff_density_min -1.896
_refine_diff_density_rms 0.266
_refine_ls_extinction_method none
_refine_ls_goodness_of_fit_ref 1.008
_refine_ls_hydrogen_treatment mixed
_refine_ls_matrix_type full
_refine_ls_number_parameters 748
_refine_ls_number_reflns 11210
_refine_ls_number_restraints 0
_refine_ls_restrained_S_all 1.008
_refine_ls_R_factor_all 0.1223
_refine_ls_R_factor_gt 0.0896
_refine_ls_shift/su_max 0.050
_refine_ls_shift/su_mean 0.007
_refine_ls_structure_factor_coef Fsqd
_refine_ls_weighting_details 'w=1/[\s^2^(Fo^2^)+(0.1953P)^2^+0.0000P] where P=(Fo^2^+2Fc^2^)/3'
_refine_ls_weighting_scheme calc
_refine_ls_wR_factor_gt 0.2375
_refine_ls_wR_factor_ref 0.2674
_reflns_number_gt 7500
_reflns_number_total 11210
_reflns_threshold_expression >2sigma(I)
_cod_data_source_file b111475c.txt
_cod_data_source_block complex_5
_cod_depositor_comments
;
The following automatic conversions were performed:

'_refine_ls_weighting_scheme' value 'calc
w=1/[\s^2^(Fo^2^)+(0.1953P)^2^+0.0000P] where P=(Fo^2^+2Fc^2^)/3' was
changed to 'calc'. New tag '_refine_ls_weighting_details' was
created. The value of the new tag was set to
'w=1/[\s^2^(Fo^2^)+(0.1953P)^2^+0.0000P] where P=(Fo^2^+2Fc^2^)/3'.

Automatic conversion script
Id: cif_fix_values 3143 2015-03-26 13:38:13Z robertas 
;
_cod_original_sg_symbol_H-M P-1
_cod_database_code 7011426

loop_
_symmetry_equiv_pos_as_xyz
'x, y, z'
'-x, -y, -z'

loop_
_atom_site_label
_atom_site_type_symbol
_atom_site_fract_x
_atom_site_fract_y
_atom_site_fract_z
_atom_site_U_iso_or_equiv
_atom_site_adp_type
_atom_site_occupancy
_atom_site_calc_flag
_atom_site_refinement_flags
_atom_site_disorder_assembly
_atom_site_disorder_group
Cd1 Cd 0.16175(4) -0.81636(4) 0.23702(3) 0.03165(13) Uani 1 d . . .
Cd2 Cd 0.40057(4) -0.65839(4) 0.33501(3) 0.03334(13) Uani 1 d . . .
Cd3 Cd 0.25905(4) -0.66053(4) 0.10827(3) 0.03312(13) Uani 1 d . . .
Cd4 Cd 0.41595(4) -0.85469(4) 0.20692(4) 0.03804(14) Uani 1 d . . .
O1 O 0.2206(4) -0.6609(3) 0.2363(3) 0.0320(12) Uani 1 d . . .
O2 O 0.0738(4) -0.5728(4) 0.1868(3) 0.0375(13) Uani 1 d . . .
H2 H 0.0275 -0.6309 0.1607 0.100 Uiso 1 d R . .
O3 O 0.3512(4) -0.8147(3) 0.3159(3) 0.0298(11) Uani 1 d . . .
O4 O 0.4773(4) -0.8935(4) 0.4198(4) 0.0449(15) Uani 1 d . . .
H4 H 0.4919 -0.8473 0.3779 0.100 Uiso 1 d R . .
O5 O 0.4252(4) -0.6845(4) 0.2038(3) 0.0330(12) Uani 1 d . . .
O6 O 0.5386(4) -0.5492(4) 0.2133(3) 0.0464(15) Uani 1 d . . .
H6 H 0.5455 -0.5234 0.2729 0.100 Uiso 1 d R . .
O7 O 0.2387(4) -0.8185(3) 0.1303(3) 0.0336(12) Uani 1 d . . .
O8 O 0.1574(5) -0.9582(4) 0.0632(4) 0.0507(17) Uani 1 d . . .
H8 H 0.1768 -1.0014 0.1007 0.100 Uiso 1 d R . .
O9 O -0.0065(5) -0.8662(4) 0.1715(5) 0.060(2) Uani 1 d . . .
O10 O -0.0543(5) -0.7259(4) 0.1272(4) 0.0590(19) Uani 1 d . . .
O11 O 0.5695(5) -0.5851(5) 0.3913(4) 0.0541(18) Uani 1 d . . .
O12 O 0.6019(6) -0.7273(5) 0.4364(5) 0.071(2) Uani 1 d . . .
O13 O 0.3191(6) -1.0190(6) 0.1949(5) 0.079(2) Uani 1 d . . .
O14 O 0.4933(6) -1.0012(5) 0.2327(5) 0.078(2) Uani 1 d . . .
O1W O 0.2041(5) -0.5105(4) 0.0847(4) 0.0544(17) Uani 1 d . . .
H1WA H 0.1746 -0.4760 0.0362 0.100 Uiso 1 d R . .
H1WB H 0.1608 -0.5041 0.1180 0.100 Uiso 1 d R . .
O2W O -0.1673(5) -0.5673(5) 0.0714(4) 0.067(2) Uani 1 d . . .
H2WA H -0.1687 -0.6324 0.0932 0.100 Uiso 1 d R . .
H2WB H -0.1278 -0.5352 0.1256 0.100 Uiso 1 d R . .
N1 N 0.1140(5) -0.7269(4) 0.3396(4) 0.0341(15) Uani 1 d . . .
N2 N 0.3341(5) -0.5125(4) 0.3357(4) 0.0388(17) Uani 1 d . . .
N3 N 0.1968(5) -0.9462(4) 0.3233(4) 0.0385(16) Uani 1 d . . .
N4 N 0.3574(5) -0.7113(5) 0.4562(4) 0.0378(16) Uani 1 d . . .
N5 N 0.3813(5) -0.6408(5) 0.0356(4) 0.0406(17) Uani 1 d . . .
N6 N 0.5894(5) -0.7942(5) 0.2314(4) 0.0402(17) Uani 1 d . . .
N7 N 0.1078(5) -0.7262(4) 0.0004(4) 0.0379(16) Uani 1 d . . .
N8 N 0.3785(6) -0.8724(5) 0.0547(5) 0.0502(19) Uani 1 d . . .
C1 C 0.0780(6) -0.7647(6) 0.4025(5) 0.045(2) Uani 1 d . . .
H1A H 0.0784 -0.8312 0.4094 0.100 Uiso 1 d R . .
C2 C 0.0438(6) -0.7111(6) 0.4583(5) 0.049(2) Uani 1 d . . .
H2A H 0.0221 -0.7389 0.5049 0.100 Uiso 1 d R . .
C3 C 0.0417(6) -0.6163(7) 0.4475(6) 0.051(2) Uani 1 d . . .
H3A H 0.0150 -0.5782 0.4844 0.100 Uiso 1 d R . .
C4 C 0.0777(6) -0.5771(6) 0.3825(6) 0.049(2) Uani 1 d . . .
H4A H 0.0749 -0.5110 0.3736 0.100 Uiso 1 d R . .
C5 C 0.1153(5) -0.6363(6) 0.3313(4) 0.0327(17) Uani 1 d . . .
C6 C 0.1620(6) -0.5959(5) 0.2597(5) 0.0352(18) Uani 1 d . . .
C7 C 0.2282(5) -0.5034(5) 0.2929(4) 0.0323(17) Uani 1 d . . .
C8 C 0.1876(6) -0.4190(6) 0.2804(5) 0.042(2) Uani 1 d . . .
H8A H 0.1128 -0.4139 0.2486 0.100 Uiso 1 d R . .
C9 C 0.2557(7) -0.3387(5) 0.3112(5) 0.049(2) Uani 1 d . . .
H9A H 0.2285 -0.2778 0.3019 0.100 Uiso 1 d R . .
C10 C 0.3610(7) -0.3462(6) 0.3550(6) 0.053(3) Uani 1 d . . .
H10A H 0.4094 -0.2918 0.3774 0.100 Uiso 1 d R . .
C11 C 0.3959(7) -0.4351(6) 0.3672(6) 0.053(3) Uani 1 d . . .
H11A H 0.4696 -0.4417 0.4011 0.100 Uiso 1 d R . .
C12 C 0.1249(7) -1.0212(6) 0.3065(5) 0.048(2) Uani 1 d . . .
H12A H 0.0550 -1.0162 0.2645 0.100 Uiso 1 d R . .
C13 C 0.1470(9) -1.1041(6) 0.3492(7) 0.064(3) Uani 1 d . . .
H13A H 0.0941 -1.1565 0.3393 0.100 Uiso 1 d R . .
C14 C 0.2506(8) -1.1100(6) 0.4085(6) 0.054(3) Uani 1 d . . .
H14A H 0.2681 -1.1651 0.4420 0.100 Uiso 1 d R . .
C15 C 0.3254(7) -1.0330(6) 0.4205(5) 0.048(2) Uani 1 d . . .
H15A H 0.3993 -1.0384 0.4549 0.100 Uiso 1 d R . .
C16 C 0.2951(6) -0.9529(5) 0.3787(5) 0.0361(18) Uani 1 d . . .
C17 C 0.3708(6) -0.8653(6) 0.3915(4) 0.0361(19) Uani 1 d . . .
C18 C 0.3552(6) -0.8017(6) 0.4652(5) 0.0355(18) Uani 1 d . . .
C19 C 0.3435(9) -0.8415(8) 0.5406(6) 0.068(3) Uani 1 d . . .
H19A H 0.3473 -0.9077 0.5486 0.100 Uiso 1 d R . .
C20 C 0.3275(9) -0.7812(9) 0.6032(6) 0.078(3) Uani 1 d . . .
H20A H 0.3221 -0.8069 0.6568 0.100 Uiso 1 d R . .
C21 C 0.3239(7) -0.6892(7) 0.5911(6) 0.056(3) Uani 1 d . . .
H21A H 0.3066 -0.6489 0.6321 0.100 Uiso 1 d R . .
C22 C 0.3420(7) -0.6556(7) 0.5178(5) 0.049(2) Uani 1 d . . .
H22A H 0.3461 -0.5891 0.5101 0.100 Uiso 1 d R . .
C23 C 0.3528(8) -0.6358(6) -0.0522(6) 0.053(2) Uani 1 d . . .
H23A H 0.2778 -0.6430 -0.0861 0.100 Uiso 1 d R . .
C24 C 0.4276(8) -0.6222(6) -0.0950(6) 0.060(3) Uani 1 d . . .
H24A H 0.4045 -0.6173 -0.1575 0.100 Uiso 1 d R . .
C25 C 0.5336(8) -0.6149(7) -0.0487(6) 0.061(3) Uani 1 d . . .
H25A H 0.5855 -0.6045 -0.0794 0.100 Uiso 1 d R . .
C26 C 0.5645(6) -0.6233(7) 0.0418(5) 0.049(2) Uani 1 d . . .
H26A H 0.6396 -0.6178 0.0757 0.100 Uiso 1 d R . .
C27 C 0.4850(7) -0.6363(6) 0.0811(5) 0.046(2) Uani 1 d . . .
C28 C 0.5111(6) -0.6441(6) 0.1807(5) 0.0369(19) Uani 1 d . . .
C29 C 0.6103(5) -0.7006(7) 0.2197(5) 0.045(2) Uani 1 d . . .
C30 C 0.7114(6) -0.6587(7) 0.2387(6) 0.052(2) Uani 1 d . . .
H30A H 0.7222 -0.5927 0.2311 0.100 Uiso 1 d R . .
C31 C 0.7983(6) -0.7113(8) 0.2736(6) 0.061(3) Uani 1 d . . .
H31A H 0.8718 -0.6857 0.2882 0.100 Uiso 1 d R . .
C32 C 0.7795(7) -0.8049(8) 0.2836(9) 0.084(4) Uani 1 d . . .
H32A H 0.8371 -0.8442 0.3090 0.100 Uiso 1 d R . .
C33 C 0.6718(8) -0.8446(8) 0.2676(7) 0.074(4) Uani 1 d . . .
H33A H 0.6598 -0.9109 0.2728 0.100 Uiso 1 d R . .
C34 C 0.0224(7) -0.6812(7) -0.0457(6) 0.054(3) Uani 1 d . . .
H34A H 0.0287 -0.6140 -0.0409 0.100 Uiso 1 d R . .
C35 C -0.0698(8) -0.7259(8) -0.0984(6) 0.068(3) Uani 1 d . . .
H35A H -0.1308 -0.6920 -0.1283 0.100 Uiso 1 d R . .
C36 C -0.0798(9) -0.8197(7) -0.1043(6) 0.077(4) Uani 1 d . . .
H36A H -0.1409 -0.8528 -0.1460 0.100 Uiso 1 d R . .
C37 C 0.0072(8) -0.8687(7) -0.0563(6) 0.061(3) Uani 1 d . . .
H37A H -0.0012 -0.9358 -0.0561 0.100 Uiso 1 d R . .
C38 C 0.0958(6) -0.8197(5) -0.0057(4) 0.0373(19) Uani 1 d . . .
C39 C 0.1946(6) -0.8676(5) 0.0515(5) 0.0360(18) Uani 1 d . . .
C40 C 0.2803(7) -0.8737(6) 0.0053(5) 0.046(2) Uani 1 d . . .
C41 C 0.2498(9) -0.8825(8) -0.0853(6) 0.070(3) Uani 1 d . . .
H41A H 0.1755 -0.8822 -0.1207 0.100 Uiso 1 d R . .
C42 C 0.3380(10) -0.8931(9) -0.1195(6) 0.084(4) Uani 1 d . . .
H42A H 0.3204 -0.8997 -0.1820 0.100 Uiso 1 d R . .
C43 C 0.4370(10) -0.8956(9) -0.0708(7) 0.084(4) Uani 1 d . . .
H43A H 0.4936 -0.9054 -0.0955 0.100 Uiso 1 d R . .
C44 C 0.4559(8) -0.8832(7) 0.0197(7) 0.067(3) Uani 1 d . . .
H44A H 0.5284 -0.8812 0.0590 0.100 Uiso 1 d R . .
C45 C -0.0739(6) -0.8110(6) 0.1280(5) 0.042(2) Uani 1 d . . .
C46 C -0.1862(7) -0.8518(7) 0.0798(6) 0.057(3) Uani 1 d . . .
H46A H -0.2287 -0.8037 0.0484 0.100 Uiso 1 d R . .
H46B H -0.1822 -0.9000 0.0392 0.100 Uiso 1 d R . .
H46C H -0.2192 -0.8781 0.1208 0.100 Uiso 1 d R . .
C47 C 0.6325(6) -0.6456(6) 0.4283(5) 0.043(2) Uani 1 d . . .
C48 C 0.7491(7) -0.6115(8) 0.4654(6) 0.063(3) Uani 1 d . . .
H48A H 0.7891 -0.6637 0.4903 0.100 Uiso 1 d R . .
H48B H 0.7759 -0.5859 0.4205 0.100 Uiso 1 d R . .
H48C H 0.7572 -0.5643 0.5103 0.100 Uiso 1 d R . .
C49 C 0.4110(7) -1.0487(6) 0.2186(5) 0.052(2) Uani 1 d . . .
C50 C 0.4130(10) -1.1539(7) 0.2301(10) 0.104(5) Uani 1 d . . .
H50A H 0.4859 -1.1718 0.2493 0.100 Uiso 1 d R . .
H50B H 0.3779 -1.1719 0.2724 0.100 Uiso 1 d R . .
H50C H 0.3747 -1.1846 0.1747 0.100 Uiso 1 d R . .
Cl1 Cl -0.1107(2) -0.3636(2) 0.28010(16) 0.0726(8) Uani 1 d . . .
O15 O -0.1006(8) -0.4094(8) 0.2085(6) 0.118(4) Uani 1 d . . .
O16 O -0.1590(11) -0.4327(10) 0.3227(9) 0.174(6) Uani 1 d . . .
O17 O -0.1795(10) -0.2987(10) 0.2607(8) 0.177(5) Uani 1 d . . .
O18 O -0.0117(7) -0.3376(8) 0.3401(7) 0.120(4) Uani 1 d . . .

loop_
_atom_site_aniso_label
_atom_site_aniso_U_11
_atom_site_aniso_U_22
_atom_site_aniso_U_33
_atom_site_aniso_U_23
_atom_site_aniso_U_13
_atom_site_aniso_U_12
Cd1 0.0338(2) 0.0258(2) 0.0338(2) 0.0021(2) 0.0081(2) 0.0034(2)
Cd2 0.0336(2) 0.0296(3) 0.0329(2) 0.0005(2) 0.0046(2) 0.0031(2)
Cd3 0.0345(2) 0.0291(3) 0.0322(2) 0.0034(2) 0.0056(2) 0.0007(2)
Cd4 0.0392(3) 0.0347(3) 0.0417(3) 0.0014(2) 0.0135(2) 0.0086(2)
O1 0.037(2) 0.025(2) 0.034(2) -0.0001(19) 0.0101(19) 0.010(2)
O2 0.030(2) 0.033(3) 0.039(3) 0.001(2) -0.006(2) 0.004(2)
O3 0.041(2) 0.027(2) 0.024(2) 0.0046(18) 0.0130(18) 0.010(2)
O4 0.036(2) 0.046(3) 0.055(3) 0.020(2) 0.015(2) 0.015(2)
O5 0.031(2) 0.037(3) 0.032(2) 0.001(2) 0.0111(19) 0.006(2)
O6 0.053(3) 0.045(3) 0.037(3) -0.008(2) 0.010(2) -0.012(3)
O7 0.034(2) 0.032(3) 0.030(2) -0.002(2) 0.0047(19) 0.000(2)
O8 0.068(4) 0.030(3) 0.049(3) 0.001(2) 0.012(3) -0.007(3)
O9 0.037(3) 0.047(3) 0.083(4) -0.006(3) 0.001(3) -0.003(3)
O10 0.062(4) 0.048(4) 0.055(4) -0.003(3) 0.002(3) -0.002(3)
O11 0.043(3) 0.060(4) 0.050(3) 0.000(3) 0.002(3) 0.004(3)
O12 0.070(4) 0.055(4) 0.080(5) -0.006(4) 0.016(4) -0.011(3)
O13 0.079(4) 0.086(5) 0.078(5) 0.020(4) 0.022(4) 0.045(4)
O14 0.087(5) 0.055(4) 0.102(5) 0.003(4) 0.045(4) -0.002(4)
O1W 0.068(4) 0.046(3) 0.050(3) 0.013(3) 0.017(3) 0.013(3)
O2W 0.054(4) 0.075(4) 0.065(4) 0.031(3) 0.005(3) 0.013(3)
N1 0.036(3) 0.035(3) 0.028(3) -0.002(2) 0.006(2) 0.005(3)
N2 0.035(3) 0.032(3) 0.047(3) -0.003(3) 0.009(3) -0.002(3)
N3 0.042(3) 0.031(3) 0.038(3) 0.005(3) 0.005(3) 0.012(3)
N4 0.043(3) 0.040(3) 0.031(3) -0.006(3) 0.011(2) 0.009(3)
N5 0.044(3) 0.039(4) 0.035(3) 0.006(3) 0.009(3) -0.007(3)
N6 0.043(3) 0.035(3) 0.040(3) -0.004(3) 0.008(3) 0.010(3)
N7 0.049(3) 0.025(3) 0.035(3) 0.005(2) 0.005(3) 0.003(3)
N8 0.056(4) 0.044(4) 0.057(4) -0.007(3) 0.026(3) 0.006(3)
C1 0.042(4) 0.051(5) 0.039(4) 0.000(4) 0.010(3) 0.001(4)
C2 0.047(4) 0.054(5) 0.049(4) -0.003(4) 0.022(3) -0.015(4)
C3 0.045(4) 0.058(5) 0.057(4) -0.008(4) 0.027(3) 0.003(4)
C4 0.044(4) 0.038(4) 0.066(5) -0.009(4) 0.019(4) 0.004(4)
C5 0.019(3) 0.051(4) 0.027(3) -0.004(3) 0.003(2) 0.015(3)
C6 0.033(3) 0.031(4) 0.040(4) 0.001(3) 0.007(3) 0.011(3)
C7 0.033(3) 0.031(4) 0.034(3) 0.001(3) 0.012(3) 0.001(3)
C8 0.033(3) 0.043(4) 0.045(4) -0.007(3) 0.008(3) -0.001(3)
C9 0.071(5) 0.024(4) 0.046(4) -0.008(3) 0.009(4) -0.001(4)
C10 0.059(5) 0.034(4) 0.054(5) -0.009(4) 0.003(4) -0.009(4)
C11 0.047(4) 0.037(4) 0.062(5) -0.006(4) -0.001(4) -0.005(4)
C12 0.060(5) 0.031(4) 0.048(4) -0.003(3) 0.010(4) -0.006(4)
C13 0.079(6) 0.029(4) 0.085(7) 0.008(4) 0.024(5) 0.015(4)
C14 0.070(5) 0.029(4) 0.055(5) 0.007(4) 0.008(4) 0.011(4)
C15 0.057(5) 0.033(4) 0.049(4) 0.012(3) 0.010(4) 0.010(4)
C16 0.040(4) 0.033(4) 0.036(4) 0.002(3) 0.013(3) 0.005(3)
C17 0.035(3) 0.046(4) 0.025(3) 0.006(3) 0.005(3) 0.009(3)
C18 0.029(3) 0.047(4) 0.030(3) 0.003(3) 0.007(3) 0.003(3)
C19 0.091(7) 0.075(7) 0.035(4) 0.000(4) 0.023(4) -0.020(6)
C20 0.102(7) 0.096(9) 0.048(5) -0.007(5) 0.045(5) -0.018(7)
C21 0.049(4) 0.069(6) 0.051(5) -0.018(4) 0.021(4) -0.001(4)
C22 0.040(4) 0.057(5) 0.044(4) -0.008(4) 0.003(3) 0.006(4)
C23 0.059(5) 0.048(5) 0.047(4) 0.015(4) 0.012(4) -0.004(4)
C24 0.091(6) 0.045(5) 0.043(4) 0.013(4) 0.022(4) -0.015(5)
C25 0.072(5) 0.063(6) 0.056(5) 0.007(4) 0.037(4) -0.008(5)
C26 0.041(4) 0.068(6) 0.044(4) 0.002(4) 0.022(3) -0.001(4)
C27 0.064(5) 0.034(4) 0.037(4) 0.001(3) 0.010(4) 0.005(4)
C28 0.028(3) 0.044(4) 0.037(4) 0.003(3) 0.007(3) -0.003(3)
C29 0.011(3) 0.078(6) 0.046(4) -0.002(4) 0.009(3) 0.002(3)
C30 0.031(4) 0.075(6) 0.047(4) 0.002(4) 0.010(3) 0.000(4)
C31 0.024(3) 0.094(7) 0.065(5) -0.008(5) 0.015(4) 0.005(4)
C32 0.033(4) 0.069(7) 0.145(11) 0.019(7) 0.013(6) 0.025(5)
C33 0.056(6) 0.075(7) 0.075(7) 0.019(6) -0.008(5) 0.024(5)
C34 0.061(5) 0.049(5) 0.044(4) 0.003(4) 0.006(4) -0.001(4)
C35 0.050(5) 0.081(7) 0.055(5) 0.030(5) -0.011(4) 0.001(5)
C36 0.085(7) 0.069(6) 0.040(5) 0.023(4) -0.029(5) -0.033(5)
C37 0.063(5) 0.068(6) 0.038(4) 0.012(4) 0.002(4) -0.020(5)
C38 0.054(4) 0.025(3) 0.027(3) -0.005(3) 0.006(3) -0.007(3)
C39 0.048(4) 0.028(4) 0.031(3) -0.001(3) 0.012(3) -0.005(3)
C40 0.067(5) 0.037(4) 0.036(4) -0.003(3) 0.022(3) 0.002(4)
C41 0.092(7) 0.071(7) 0.046(5) -0.009(5) 0.019(5) 0.002(6)
C42 0.127(8) 0.094(9) 0.044(5) -0.010(5) 0.047(5) 0.001(7)
C43 0.110(7) 0.092(8) 0.074(6) 0.018(6) 0.056(5) 0.032(7)
C44 0.084(6) 0.060(6) 0.076(6) 0.012(5) 0.049(5) 0.017(5)
C45 0.029(3) 0.044(4) 0.053(4) -0.008(4) 0.014(3) -0.008(3)
C46 0.052(5) 0.061(6) 0.051(5) -0.008(4) 0.008(4) 0.003(4)
C47 0.040(4) 0.041(4) 0.040(4) -0.009(3) 0.000(3) 0.000(4)
C48 0.030(4) 0.094(8) 0.056(5) -0.007(5) 0.002(4) -0.003(5)
C49 0.072(5) 0.050(5) 0.049(4) 0.012(4) 0.037(4) 0.016(4)
C50 0.088(7) 0.040(5) 0.199(14) 0.041(7) 0.061(8) 0.022(5)
Cl1 0.0635(13) 0.106(2) 0.0507(12) -0.0037(13) 0.0161(10) 0.0307(14)
O15 0.124(6) 0.164(9) 0.070(5) -0.028(5) 0.028(5) 0.045(7)
O16 0.190(10) 0.157(12) 0.205(11) -0.003(9) 0.118(9) -0.047(9)
O17 0.172(8) 0.241(12) 0.123(9) 0.013(9) 0.025(7) 0.145(8)
O18 0.086(6) 0.138(8) 0.113(7) -0.051(6) -0.004(5) 0.025(6)

loop_
_atom_type_symbol
_atom_type_description
_atom_type_scat_dispersion_real
_atom_type_scat_dispersion_imag
_atom_type_scat_source
C C 0.0033 0.0016 'International Tables Vol C Tables 4.2.6.8 and 6.1.1.4'
H H 0.0000 0.0000 'International Tables Vol C Tables 4.2.6.8 and 6.1.1.4'
N N 0.0061 0.0033 'International Tables Vol C Tables 4.2.6.8 and 6.1.1.4'
O O 0.0106 0.0060 'International Tables Vol C Tables 4.2.6.8 and 6.1.1.4'
Cl Cl 0.1484 0.1585 'International Tables Vol C Tables 4.2.6.8 and 6.1.1.4'
Cd Cd -0.8075 1.2024 'International Tables Vol C Tables 4.2.6.8 and 6.1.1.4'

loop_
_geom_angle_atom_site_label_1
_geom_angle_atom_site_label_2
_geom_angle_atom_site_label_3
_geom_angle
_geom_angle_site_symmetry_1
_geom_angle_site_symmetry_3
_geom_angle_publ_flag
O9 Cd1 O7 104.1(2) . . ?
O9 Cd1 O1 121.4(2) . . ?
O7 Cd1 O1 78.62(18) . . ?
O9 Cd1 N3 93.5(2) . . ?
O7 Cd1 N3 112.1(2) . . ?
O1 Cd1 N3 140.71(18) . . ?
O9 Cd1 N1 91.9(2) . . ?
O7 Cd1 N1 147.4(2) . . ?
O1 Cd1 N1 68.8(2) . . ?
N3 Cd1 N1 94.8(2) . . ?
O9 Cd1 O3 161.5(2) . . ?
O7 Cd1 O3 76.69(16) . . ?
O1 Cd1 O3 77.05(16) . . ?
N3 Cd1 O3 69.62(19) . . ?
N1 Cd1 O3 96.94(18) . . ?
O5 Cd2 O3 80.23(17) . . ?
O5 Cd2 O11 92.0(2) . . ?
O3 Cd2 O11 128.7(2) . . ?
O5 Cd2 N4 151.2(2) . . ?
O3 Cd2 N4 70.99(19) . . ?
O11 Cd2 N4 104.4(2) . . ?
O5 Cd2 N2 108.7(2) . . ?
O3 Cd2 N2 143.33(19) . . ?
O11 Cd2 N2 87.3(2) . . ?
N4 Cd2 N2 95.8(2) . . ?
O5 Cd2 O1 77.63(17) . . ?
O3 Cd2 O1 77.86(16) . . ?
O11 Cd2 O1 149.9(2) . . ?
N4 Cd2 O1 97.59(19) . . ?
N2 Cd2 O1 69.99(18) . . ?
N5 Cd3 O1 149.51(19) . . ?
N5 Cd3 O5 72.1(2) . . ?
O1 Cd3 O5 79.76(17) . . ?
N5 Cd3 O7 107.0(2) . . ?
O1 Cd3 O7 78.22(18) . . ?
O5 Cd3 O7 79.10(17) . . ?
N5 Cd3 O1W 94.0(2) . . ?
O1 Cd3 O1W 90.0(2) . . ?
O5 Cd3 O1W 120.09(19) . . ?
O7 Cd3 O1W 155.6(2) . . ?
N5 Cd3 N7 102.3(2) . . ?
O1 Cd3 N7 107.7(2) . . ?
O5 Cd3 N7 146.4(2) . . ?
O7 Cd3 N7 70.84(18) . . ?
O1W Cd3 N7 93.1(2) . . ?
O3 Cd4 N6 111.8(2) . . ?
O3 Cd4 N8 145.7(2) . . ?
N6 Cd4 N8 94.5(2) . . ?
O3 Cd4 O7 77.46(17) . . ?
N6 Cd4 O7 139.2(2) . . ?
N8 Cd4 O7 68.2(2) . . ?
O3 Cd4 O14 110.8(2) . . ?
N6 Cd4 O14 84.8(2) . . ?
N8 Cd4 O14 92.5(3) . . ?
O7 Cd4 O14 130.7(2) . . ?
O3 Cd4 O5 77.11(17) . . ?
N6 Cd4 O5 69.01(19) . . ?
N8 Cd4 O5 93.3(2) . . ?
O7 Cd4 O5 75.18(16) . . ?
O14 Cd4 O5 153.5(2) . . ?
O3 Cd4 O13 90.3(2) . . ?
N6 Cd4 O13 136.3(2) . . ?
N8 Cd4 O13 84.8(2) . . ?
O7 Cd4 O13 80.8(2) . . ?
O14 Cd4 O13 51.7(2) . . ?
O5 Cd4 O13 154.7(2) . . ?
C6 O1 Cd3 123.7(4) . . ?
C6 O1 Cd1 117.4(4) . . ?
Cd3 O1 Cd1 99.69(18) . . ?
C6 O1 Cd2 112.1(4) . . ?
Cd3 O1 Cd2 98.83(19) . . ?
Cd1 O1 Cd2 101.55(17) . . ?
C6 O2 O10 108.9(4) . . ?
C6 O2 O1W 94.7(4) . . ?
O10 O2 O1W 115.8(3) . . ?
C6 O2 O2W 157.1(5) . . ?
O10 O2 O2W 57.2(2) . . ?
O1W O2 O2W 107.6(2) . . ?
C17 O3 Cd4 121.5(4) . . ?
C17 O3 Cd2 115.9(4) . . ?
Cd4 O3 Cd2 102.07(19) . . ?
C17 O3 Cd1 112.1(4) . . ?
Cd4 O3 Cd1 100.38(16) . . ?
Cd2 O3 Cd1 102.04(18) . . ?
C17 O4 O12 103.2(5) . . ?
C28 O5 Cd2 123.6(4) . . ?
C28 O5 Cd3 114.6(4) . . ?
Cd2 O5 Cd3 102.10(19) . . ?
C28 O5 Cd4 114.8(4) . . ?
Cd2 O5 Cd4 97.13(19) . . ?
Cd3 O5 Cd4 101.09(17) . . ?
C28 O6 O11 97.2(4) . . ?
C39 O7 Cd1 124.2(4) . . ?
C39 O7 Cd3 110.7(4) . . ?
Cd1 O7 Cd3 100.5(2) . . ?
C39 O7 Cd4 113.7(4) . . ?
Cd1 O7 Cd4 102.17(18) . . ?
Cd3 O7 Cd4 102.97(18) . . ?
C39 O8 O13 103.7(4) . . ?
C45 O9 Cd1 120.8(5) . . ?
C45 O10 O2 150.5(5) . . ?
C45 O10 O2W 138.2(5) . . ?
O2 O10 O2W 70.1(2) . . ?
C47 O11 Cd2 107.8(5) . . ?
C47 O11 O6 119.6(6) . . ?
Cd2 O11 O6 82.0(2) . . ?
C47 O12 O4 162.8(6) . . ?
C49 O13 Cd4 86.4(6) . . ?
C49 O13 O8 147.3(7) . . ?
Cd4 O13 O8 88.1(3) . . ?
C49 O14 Cd4 97.0(6) . . ?
Cd3 O1W O2W 121.8(3) . 2_545 ?
Cd3 O1W O2 81.3(2) . . ?
O2W O1W O2 134.9(3) 2_545 . ?
O10 O2W O15 112.1(3) . . ?
O10 O2W O2 52.62(19) . . ?
O15 O2W O2 68.5(2) . . ?
C5 N1 C1 118.6(7) . . ?
C5 N1 Cd1 118.0(5) . . ?
C1 N1 Cd1 123.2(5) . . ?
C11 N2 C7 117.4(7) . . ?
C11 N2 Cd2 123.5(5) . . ?
C7 N2 Cd2 118.6(5) . . ?
C16 N3 C12 119.6(7) . . ?
C16 N3 Cd1 119.3(5) . . ?
C12 N3 Cd1 120.0(5) . . ?
C18 N4 C22 119.9(7) . . ?
C18 N4 Cd2 115.5(5) . . ?
C22 N4 Cd2 124.4(6) . . ?
C27 N5 C23 118.8(8) . . ?
C27 N5 Cd3 118.4(5) . . ?
C23 N5 Cd3 122.8(6) . . ?
C33 N6 C29 118.4(7) . . ?
C33 N6 Cd4 120.9(6) . . ?
C29 N6 Cd4 120.1(5) . . ?
C38 N7 C34 116.1(7) . . ?
C38 N7 Cd3 116.4(5) . . ?
C34 N7 Cd3 126.3(5) . . ?
C40 N8 C44 119.6(8) . . ?
C40 N8 Cd4 119.0(6) . . ?
C44 N8 Cd4 121.4(6) . . ?
N1 C1 C2 122.1(8) . . ?
C1 C2 C3 119.1(8) . . ?
C2 C3 C4 119.0(8) . . ?
C3 C4 C5 118.0(8) . . ?
N1 C5 C4 123.0(7) . . ?
N1 C5 C6 116.4(6) . . ?
C4 C5 C6 120.5(7) . . ?
O1 C6 O2 111.3(6) . . ?
O1 C6 C7 112.7(6) . . ?
O2 C6 C7 105.5(6) . . ?
O1 C6 C5 109.4(6) . . ?
O2 C6 C5 108.0(6) . . ?
C7 C6 C5 109.8(6) . . ?
C8 C7 N2 121.7(6) . . ?
C8 C7 C6 124.0(6) . . ?
N2 C7 C6 114.2(6) . . ?
C7 C8 C9 119.4(7) . . ?
C10 C9 C8 119.9(8) . . ?
C9 C10 C11 117.3(8) . . ?
N2 C11 C10 124.2(8) . . ?
N3 C12 C13 122.3(8) . . ?
C12 C13 C14 117.5(9) . . ?
C15 C14 C13 118.8(8) . . ?
C16 C15 C14 119.6(8) . . ?
N3 C16 C15 122.0(7) . . ?
N3 C16 C17 115.5(6) . . ?
C15 C16 C17 122.5(7) . . ?
O3 C17 O4 111.8(6) . . ?
O3 C17 C16 111.9(5) . . ?
O4 C17 C16 107.3(6) . . ?
O3 C17 C18 108.5(6) . . ?
O4 C17 C18 108.2(5) . . ?
C16 C17 C18 109.1(6) . . ?
N4 C18 C19 121.1(8) . . ?
N4 C18 C17 118.9(7) . . ?
C19 C18 C17 119.9(8) . . ?
C18 C19 C20 117.2(10) . . ?
C21 C20 C19 121.1(10) . . ?
C20 C21 C22 117.8(9) . . ?
N4 C22 C21 122.6(9) . . ?
N5 C23 C24 122.0(8) . . ?
C25 C24 C23 119.4(9) . . ?
C24 C25 C26 119.2(9) . . ?
C27 C26 C25 118.4(8) . . ?
N5 C27 C26 122.0(7) . . ?
N5 C27 C28 115.8(8) . . ?
C26 C27 C28 122.2(7) . . ?
O5 C28 O6 111.8(6) . . ?
O5 C28 C27 112.4(6) . . ?
O6 C28 C27 103.8(6) . . ?
O5 C28 C29 108.9(6) . . ?
O6 C28 C29 108.3(6) . . ?
C27 C28 C29 111.5(7) . . ?
C30 C29 N6 123.2(8) . . ?
C30 C29 C28 120.4(9) . . ?
N6 C29 C28 116.3(6) . . ?
C29 C30 C31 118.9(10) . . ?
C32 C31 C30 118.8(8) . . ?
C31 C32 C33 120.1(9) . . ?
N6 C33 C32 120.0(10) . . ?
N7 C34 C35 123.2(9) . . ?
C36 C35 C34 119.8(9) . . ?
C35 C36 C37 118.4(9) . . ?
C38 C37 C36 118.4(9) . . ?
N7 C38 C37 124.1(8) . . ?
N7 C38 C39 113.8(6) . . ?
C37 C38 C39 122.1(7) . . ?
O7 C39 O8 111.6(6) . . ?
O7 C39 C40 109.6(6) . . ?
O8 C39 C40 108.1(6) . . ?
O7 C39 C38 109.8(6) . . ?
O8 C39 C38 106.4(6) . . ?
C40 C39 C38 111.2(6) . . ?
N8 C40 C41 123.5(9) . . ?
N8 C40 C39 116.3(7) . . ?
C41 C40 C39 120.2(8) . . ?
C40 C41 C42 114.2(9) . . ?
C43 C42 C41 123.4(10) . . ?
C42 C43 C44 116.0(12) . . ?
N8 C44 C43 123.3(10) . . ?
O10 C45 O9 123.7(7) . . ?
O10 C45 C46 118.4(8) . . ?
O9 C45 C46 117.8(8) . . ?
O12 C47 O11 123.4(8) . . ?
O12 C47 C48 120.9(8) . . ?
O11 C47 C48 115.7(8) . . ?
O14 C49 O13 124.9(9) . . ?
O14 C49 C50 120.1(9) . . ?
O13 C49 C50 115.0(9) . . ?
O17 Cl1 O15 113.7(7) . . ?
O17 Cl1 O18 116.0(8) . . ?
O15 Cl1 O18 111.7(6) . . ?
O17 Cl1 O16 104.4(9) . . ?
O15 Cl1 O16 104.9(8) . . ?
O18 Cl1 O16 104.7(7) . . ?
Cl1 O15 O2W 151.3(7) . . ?

loop_
_geom_bond_atom_site_label_1
_geom_bond_atom_site_label_2
_geom_bond_distance
_geom_bond_site_symmetry_2
_geom_bond_publ_flag
Cd1 O9 2.187(6) . ?
Cd1 O7 2.243(5) . ?
Cd1 O1 2.306(5) . ?
Cd1 N3 2.316(6) . ?
Cd1 N1 2.337(6) . ?
Cd1 O3 2.404(5) . ?
Cd2 O5 2.263(5) . ?
Cd2 O3 2.276(5) . ?
Cd2 O11 2.283(6) . ?
Cd2 N4 2.311(7) . ?
Cd2 N2 2.318(7) . ?
Cd2 O1 2.391(4) . ?
Cd3 N5 2.258(7) . ?
Cd3 O1 2.266(5) . ?
Cd3 O5 2.286(4) . ?
Cd3 O7 2.303(5) . ?
Cd3 O1W 2.308(6) . ?
Cd3 N7 2.320(6) . ?
Cd4 O3 2.254(5) . ?
Cd4 N6 2.283(7) . ?
Cd4 N8 2.350(7) . ?
Cd4 O7 2.356(5) . ?
Cd4 O14 2.374(8) . ?
Cd4 O5 2.433(5) . ?
Cd4 O13 2.569(8) . ?
O1 C6 1.365(9) . ?
O2 C6 1.425(8) . ?
O2 O10 2.642(8) . ?
O2 O1W 2.820(9) . ?
O2 O2W 3.127(7) . ?
O3 C17 1.385(8) . ?
O4 C17 1.411(9) . ?
O4 O12 2.752(9) . ?
O5 C28 1.381(9) . ?
O6 C28 1.432(9) . ?
O6 O11 2.822(8) . ?
O7 C39 1.381(8) . ?
O8 C39 1.388(9) . ?
O8 O13 2.685(9) . ?
O9 C45 1.270(10) . ?
O10 C45 1.230(10) . ?
O10 O2W 2.795(9) . ?
O11 C47 1.258(10) . ?
O12 C47 1.231(11) . ?
O13 C49 1.247(11) . ?
O14 C49 1.191(11) . ?
O1W O2W 2.674(9) 2_545 ?
O2W O15 3.028(12) . ?
N1 C5 1.304(10) . ?
N1 C1 1.345(11) . ?
N2 C11 1.323(10) . ?
N2 C7 1.356(9) . ?
N3 C16 1.327(9) . ?
N3 C12 1.344(10) . ?
N4 C18 1.302(10) . ?
N4 C22 1.339(11) . ?
N5 C27 1.322(10) . ?
N5 C23 1.347(11) . ?
N6 C33 1.321(11) . ?
N6 C29 1.375(12) . ?
N7 C38 1.335(9) . ?
N7 C34 1.344(11) . ?
N8 C40 1.281(10) . ?
N8 C44 1.319(13) . ?
C1 C2 1.370(12) . ?
C2 C3 1.370(13) . ?
C3 C4 1.380(13) . ?
C4 C5 1.391(11) . ?
C5 C6 1.560(11) . ?
C6 C7 1.527(10) . ?
C7 C8 1.344(11) . ?
C8 C9 1.390(11) . ?
C9 C10 1.349(12) . ?
C10 C11 1.376(13) . ?
C12 C13 1.380(12) . ?
C13 C14 1.401(13) . ?
C14 C15 1.392(12) . ?
C15 C16 1.354(11) . ?
C16 C17 1.514(11) . ?
C17 C18 1.560(11) . ?
C18 C19 1.390(12) . ?
C19 C20 1.394(15) . ?
C20 C21 1.336(16) . ?
C21 C22 1.357(13) . ?
C23 C24 1.364(14) . ?
C24 C25 1.350(13) . ?
C25 C26 1.393(12) . ?
C26 C27 1.376(13) . ?
C27 C28 1.537(11) . ?
C28 C29 1.540(11) . ?
C29 C30 1.355(11) . ?
C30 C31 1.378(13) . ?
C31 C32 1.365(16) . ?
C32 C33 1.425(14) . ?
C34 C35 1.352(12) . ?
C35 C36 1.341(15) . ?
C36 C37 1.398(14) . ?
C37 C38 1.337(11) . ?
C38 C39 1.542(10) . ?
C39 C40 1.531(12) . ?
C40 C41 1.387(12) . ?
C41 C42 1.440(17) . ?
C42 C43 1.290(16) . ?
C43 C44 1.405(15) . ?
C45 C46 1.504(11) . ?
C47 C48 1.498(11) . ?
C49 C50 1.520(13) . ?
Cl1 O17 1.309(12) . ?
Cl1 O15 1.366(9) . ?
Cl1 O18 1.377(9) . ?
Cl1 O16 1.429(14) . ?
